data_8000203
loop_
_publ_author_name
'Peng, Yu'
'Ye, Huanqing'
'Li, Zhe'
'Motevalli, Majid'
'Hern\'andez, Ignacio'
'Gillin, William P.'
'Wyatt, Peter B.'

_publ_section_title
;
 Visible-Range Sensitization of Er3+-Based Infrared Emission from
 Perfluorinated 2-Acylphenoxide Complexes
;
_journal_issue 9
_journal_name_full 'The Journal of Physical Chemistry Letters'
_journal_page_first 1560
_journal_paper_doi 10.1021/jz500519e
_journal_volume 5
_journal_year 2014
_chemical_formula_moiety 'C56 Cs Er F28 O12'
_chemical_formula_sum 'C56 Cs Er F28 O12'
_chemical_formula_weight 1696.73
_space_group_crystal_system triclinic
_space_group_IT_number 2
_space_group_name_Hall '-P 1'
_space_group_name_H-M_alt 'P -1'
_symmetry_space_group_name_Hall '-P 1'
_symmetry_space_group_name_H-M 'P -1'
_atom_sites_solution_primary direct
_atom_sites_solution_secondary difmap
_cell_angle_alpha 99.293(2)
_cell_angle_beta 101.038(2)
_cell_angle_gamma 115.265(2)
_cell_formula_units_Z 2
_cell_length_a 13.2677(13)
_cell_length_b 14.9600(15)
_cell_length_c 15.5993(16)
_cell_measurement_reflns_used 9917
_cell_measurement_temperature 100.(2)
_cell_measurement_theta_max 27.81
_cell_measurement_theta_min 2.55
_cell_volume 2643.1(5)
_computing_cell_refinement 'Bruker SAINT'
_computing_data_collection 'Bruker APEX2'
_computing_data_reduction 'Bruker SAINT'
_computing_molecular_graphics 'Bruker SHELXTL'
_computing_publication_material 'Bruker SHELXTL'
_computing_structure_refinement 'SHELXL-97 (Sheldrick, 2008)'
_computing_structure_solution 'SHELXS-97 (Sheldrick, 2008)'
_diffrn_ambient_temperature 100.(2)
_diffrn_detector_area_resol_mean 8.333
_diffrn_measured_fraction_theta_full 0.987
_diffrn_measured_fraction_theta_max 0.987
_diffrn_measurement_device_type 'Bruker APEX-II CCD'
_diffrn_measurement_method '\f and \w scans'
_diffrn_radiation_monochromator graphite
_diffrn_radiation_source 'sealed tube'
_diffrn_radiation_type MoK\a
_diffrn_radiation_wavelength 0.71073
_diffrn_reflns_av_R_equivalents 0.0492
_diffrn_reflns_av_sigmaI/netI 0.0487
_diffrn_reflns_limit_h_max 15
_diffrn_reflns_limit_h_min -15
_diffrn_reflns_limit_k_max 17
_diffrn_reflns_limit_k_min -17
_diffrn_reflns_limit_l_max 18
_diffrn_reflns_limit_l_min -18
_diffrn_reflns_number 32278
_diffrn_reflns_theta_full 24.41
_diffrn_reflns_theta_max 24.41
_diffrn_reflns_theta_min 1.38
_exptl_absorpt_coefficient_mu 2.433
_exptl_absorpt_correction_T_max 0.79
_exptl_absorpt_correction_T_min 0.53
_exptl_absorpt_correction_type multi-scan
_exptl_absorpt_process_details 'SADABS V2008/1 (Bruker AXS Inc.)'
_exptl_crystal_colour orange
_exptl_crystal_density_diffrn 2.132
_exptl_crystal_density_method 'not measured'
_exptl_crystal_description block
_exptl_crystal_F_000 1614
_exptl_crystal_size_max 0.300
_exptl_crystal_size_mid 0.100
_exptl_crystal_size_min 0.100
_refine_diff_density_max 5.622
_refine_diff_density_min -2.503
_refine_ls_extinction_method none
_refine_ls_goodness_of_fit_ref 1.066
_refine_ls_matrix_type full
_refine_ls_number_parameters 754
_refine_ls_number_reflns 8593
_refine_ls_number_restraints 21
_refine_ls_restrained_S_all 1.065
_refine_ls_R_factor_all 0.1356
_refine_ls_R_factor_gt 0.0891
_refine_ls_shift/su_max 0.001
_refine_ls_shift/su_mean 0.000
_refine_ls_structure_factor_coef Fsqd
_refine_ls_weighting_details 'calc w=1/[\s^2^(Fo^2^)+(0.1198P)^2^+88.7414P] where P=(Fo^2^+2Fc^2^)/3'
_refine_ls_weighting_scheme calc
_refine_ls_wR_factor_gt 0.2122
_refine_ls_wR_factor_ref 0.2717
_reflns_number_gt 6065
_reflns_number_total 8593
_reflns_threshold_expression >2sigma(I)
_cod_data_source_file jz500519e_si_002.cif
_cod_data_source_block complex_E
_cod_depositor_comments
;
The following automatic conversions were performed:

'_exptl_absorpt_correction_type' value 'Multi-scan' changed to
'multi-scan' according to
/usr/data/users/saulius/crontab/automatic-downloads/rss-feeds/ACS/lib/dictionaries/cif_core.dic
dictionary named 'cif_core.dic' version 2.4.2 from 2011-04-26.

Automatic conversion script
Id: cif_fix_values 2281 2013-09-26 08:29:07Z andrius 

 Adding full bibliography for 8000200--8000203.cif.
;
_cod_database_code 8000203

loop_
_space_group_symop_operation_xyz
'x, y, z'
'-x, -y, -z'

loop_
_atom_site_type_symbol
_atom_site_label
_atom_site_fract_x
_atom_site_fract_y
_atom_site_fract_z
_atom_site_U_iso_or_equiv
_atom_site_adp_type
_atom_site_calc_flag
_atom_site_refinement_flags
_atom_site_occupancy
C C1 0.1474(14) 0.0701(11) 0.3675(9) 0.038(3) Uani d . 1
C C2 0.2069(17) 0.0055(12) 0.3852(11) 0.047(4) Uani d . 1
C C3 0.1437(17) -0.0913(14) 0.3965(11) 0.049(4) Uani d . 1
C C4 0.0225(16) -0.1295(12) 0.3985(11) 0.046(4) Uani d . 1
C C5 -0.0341(13) -0.0628(11) 0.3863(9) 0.037(3) Uani d . 1
C C6 0.0314(15) 0.0353(11) 0.3730(9) 0.041(4) Uani d . 1
C C7 -0.0197(14) 0.1017(11) 0.3649(9) 0.037(3) Uani d . 1
C C8 -0.1336(16) 0.0647(13) 0.3759(12) 0.049(4) Uani d . 1
C C9 -0.1960(15) -0.0304(13) 0.3870(11) 0.047(4) Uani d . 1
C C10 -0.1433(16) -0.0939(12) 0.3929(10) 0.048(4) Uani d . 1
C C11 0.1986(18) -0.1518(14) 0.4084(15) 0.061(5) Uani d . 1
C C12 0.314(2) -0.1136(17) 0.4101(17) 0.072(6) Uani d . 1
C C13 0.3754(19) -0.0195(18) 0.399(2) 0.084(8) Uani d . 1
C C14 0.3196(16) 0.0402(13) 0.3862(14) 0.053(4) Uani d . 1
F F1 -0.1851(9) 0.1255(8) 0.3730(8) 0.064(3) Uani d . 1
F F2 -0.3036(9) -0.0620(8) 0.3937(8) 0.067(3) Uani d . 1
F F3 -0.2121(9) -0.1841(7) 0.4068(7) 0.058(3) Uani d . 1
F F4 0.1438(11) -0.2465(8) 0.4198(9) 0.076(4) Uani d . 1
F F5 0.3654(13) -0.1742(11) 0.4215(14) 0.112(6) Uani d . 1
F F6 0.4872(12) 0.0152(10) 0.4009(13) 0.105(5) Uani d . 1
F F7 0.3897(9) 0.1331(8) 0.3767(9) 0.066(3) Uani d . 1
O O1 0.2043(10) 0.1519(8) 0.3492(8) 0.046(3) Uani d . 1
O O2 0.0271(10) 0.1906(8) 0.3519(8) 0.045(3) Uani d . 1
O O3 -0.0346(12) -0.2146(9) 0.4081(9) 0.062(3) Uani d . 1
C C15 0.1878(15) 0.4300(11) 0.1534(10) 0.039(4) Uani d . 1
C C16 0.2297(17) 0.4562(13) 0.0731(11) 0.049(4) Uani d . 1
C C17 0.2039(15) 0.5247(13) 0.0334(11) 0.049(4) Uani d . 1
C C18 0.1290(17) 0.5661(14) 0.0643(13) 0.056(5) Uani d . 1
C C19 0.0918(15) 0.5412(12) 0.1460(11) 0.048(4) Uani d . 1
C C20 0.1193(15) 0.4715(12) 0.1872(10) 0.044(4) Uani d . 1
C C21 0.0801(15) 0.4461(12) 0.2642(10) 0.045(4) Uani d . 1
C C22 0.0212(12) 0.4995(13) 0.2932(9) 0.033(3) Uani d . 1
C C23 -0.0129(17) 0.5549(13) 0.2529(11) 0.052(4) Uani d . 1
C C24 0.0302(16) 0.5801(13) 0.1777(11) 0.050(4) Uani d . 1
C C25 0.2439(18) 0.5472(16) -0.0417(13) 0.064(5) Uani d . 1
C C26 0.3078(19) 0.5066(18) -0.0724(14) 0.068(6) Uani d . 1
C C27 0.3317(19) 0.4393(16) -0.0359(13) 0.064(5) Uani d . 1
C C28 0.2921(16) 0.4146(12) 0.0384(11) 0.048(4) Uani d . 1
F F8 -0.0262(10) 0.4687(8) 0.3622(6) 0.055(3) Uani d . 1
F F9 -0.0785(11) 0.5924(9) 0.2807(7) 0.064(3) Uani d . 1
F F10 -0.0012(10) 0.6460(8) 0.1432(7) 0.062(3) Uani d . 1
F F11 0.2205(10) 0.6106(11) -0.0842(9) 0.084(4) Uani d . 1
F F12 0.3444(13) 0.5291(12) -0.1461(9) 0.097(5) Uani d . 1
F F13 0.3938(12) 0.3986(11) -0.0667(9) 0.084(4) Uani d . 1
F F14 0.3218(11) 0.3493(9) 0.0716(8) 0.069(3) Uani d . 1
O O4 0.1009(10) 0.3866(8) 0.3074(7) 0.043(3) Uani d . 1
O O5 0.2143(11) 0.3698(8) 0.1856(7) 0.050(3) Uani d . 1
O O6 0.1004(13) 0.6178(11) 0.0239(9) 0.070(4) Uani d . 1
O O7 0.3601(11) 0.3320(9) 0.3066(8) 0.050(3) Uani d . 1
O O8 0.2659(10) 0.3624(8) 0.4360(8) 0.044(3) Uani d . 1
O O9 0.7476(13) 0.4064(11) 0.5532(12) 0.082(5) Uani d . 1
C C29 0.4445(16) 0.3445(10) 0.3666(13) 0.049(4) Uani d . 1
C C30 0.5375(14) 0.3289(12) 0.3374(13) 0.050(4) Uani d . 1
C C31 0.6356(16) 0.3382(13) 0.4011(15) 0.059(5) Uani d . 1
C C32 0.6535(17) 0.3749(13) 0.4996(15) 0.061(5) Uani d . 1
C C33 0.5513(16) 0.3757(13) 0.5273(13) 0.055(5) Uani d . 1
C C34 0.4519(14) 0.3624(12) 0.4616(12) 0.046(4) Uani d . 1
C C35 0.3601(14) 0.3724(11) 0.4877(11) 0.043(4) Uani d . 1
C C36 0.3746(16) 0.3980(12) 0.5822(12) 0.052(5) Uani d . 1
C C37 0.4708(16) 0.4068(13) 0.6444(12) 0.052(4) Uani d . 1
C C38 0.5555(17) 0.3955(13) 0.6183(14) 0.061(5) Uani d . 1
C C39 0.7140(19) 0.3159(19) 0.3709(19) 0.077(7) Uani d . 1
C C40 0.7022(19) 0.2810(19) 0.277(2) 0.080(7) Uani d . 1
C C41 0.6118(19) 0.2771(19) 0.2184(18) 0.076(7) Uani d . 1
C C42 0.5271(17) 0.3008(15) 0.2454(14) 0.058(5) Uani d . 1
F F15 0.2943(9) 0.4138(8) 0.6146(7) 0.056(2) Uani d . 1
F F16 0.4790(12) 0.4303(10) 0.7345(7) 0.079(4) Uani d . 1
F F17 0.6478(10) 0.4054(9) 0.6824(8) 0.077(4) Uani d . 1
F F18 0.8073(11) 0.3224(12) 0.4288(10) 0.088(4) Uani d . 1
F F19 0.7816(13) 0.2629(15) 0.2541(13) 0.116(6) Uani d . 1
F F20 0.5956(13) 0.2442(12) 0.1292(10) 0.096(4) Uani d . 1
F F21 0.4429(9) 0.2935(9) 0.1794(8) 0.065(3) Uani d . 1
O O10 0.1775(13) 0.1597(9) 0.1758(9) 0.065(4) Uani d . 1
O O11 -0.0008(13) 0.1944(10) 0.1672(8) 0.067(4) Uani d . 1
O O12 0.130(3) 0.107(3) -0.1730(15) 0.195(13) Uiso d D 1
C C43 0.1532(18) 0.1389(12) 0.0913(13) 0.070(7) Uani d DU 1
C C44 0.2182(11) 0.1012(10) 0.0410(12) 0.114(10) Uiso d GD 1
C C45 0.2056(15) 0.0897(15) -0.0513(12) 0.104(9) Uiso d GD 1
C C53 0.271(2) 0.0542(18) -0.0921(10) 0.110(9) Uiso d GD 1
C C54 0.3488(19) 0.0302(18) -0.0406(16) 0.23(3) Uiso d GD 1
C C55 0.3613(19) 0.042(2) 0.0517(15) 0.21(2) Uiso d GD 1
C C56 0.2960(17) 0.0772(15) 0.0924(9) 0.079(6) Uiso d GD 1
C C46 0.1217(18) 0.114(2) -0.0938(13) 0.127(11) Uiso d D 1
C C47 0.0437(13) 0.1335(13) -0.0549(10) 0.081(6) Uiso d GD 1
C C48 0.0608(11) 0.1498(12) 0.0382(9) 0.071(6) Uiso d G 1
C C49 -0.0150(13) 0.1709(12) 0.0774(7) 0.066(5) Uiso d G 1
C C50 -0.1080(12) 0.1757(13) 0.0236(10) 0.083(7) Uiso d GD 1
C C51 -0.1251(13) 0.1594(15) -0.0695(10) 0.095(8) Uiso d GD 1
C C52 -0.0493(15) 0.1383(15) -0.1088(7) 0.112(10) Uiso d GD 1
F F22 -0.1808(15) 0.1909(16) 0.0667(13) 0.143(7) Uiso d D 1
F F23 -0.2217(15) 0.162(2) -0.1127(16) 0.175(9) Uiso d D 1
F F24 -0.063(2) 0.131(2) -0.1981(8) 0.189(10) Uiso d D 1
F F25 0.247(2) 0.049(3) -0.1814(12) 0.273(17) Uiso d D 1
F F26 0.404(3) -0.001(3) -0.0937(18) 0.297(19) Uiso d D 1
F F27 0.444(2) 0.015(2) 0.0835(19) 0.200(11) Uiso d D 1
F F28 0.317(2) 0.0812(19) 0.1815(10) 0.167(8) Uiso d D 1
Cs Cs1 0.06452(9) 0.37399(7) 0.49462(6) 0.0404(3) Uani d . 1
Er Er1 0.16361(6) 0.27003(5) 0.28708(4) 0.0382(3) Uani d . 1

loop_
_atom_site_aniso_label
_atom_site_aniso_U_11
_atom_site_aniso_U_22
_atom_site_aniso_U_33
_atom_site_aniso_U_12
_atom_site_aniso_U_13
_atom_site_aniso_U_23
C1 0.058(10) 0.037(8) 0.022(7) 0.022(8) 0.015(7) 0.013(6)
C2 0.081(13) 0.037(8) 0.039(8) 0.032(9) 0.028(9) 0.026(7)
C3 0.072(12) 0.053(10) 0.040(9) 0.036(9) 0.026(9) 0.027(8)
C4 0.073(12) 0.034(8) 0.039(8) 0.024(8) 0.024(8) 0.025(7)
C5 0.042(9) 0.035(8) 0.027(7) 0.010(7) 0.010(7) 0.016(6)
C6 0.061(11) 0.029(7) 0.024(7) 0.011(7) 0.008(7) 0.020(6)
C7 0.046(9) 0.030(8) 0.028(7) 0.008(7) 0.013(7) 0.014(6)
C8 0.057(11) 0.041(9) 0.052(10) 0.019(8) 0.020(9) 0.024(8)
C9 0.041(10) 0.048(10) 0.044(9) 0.011(8) 0.010(8) 0.019(8)
C10 0.058(11) 0.033(8) 0.034(8) 0.006(8) 0.006(8) 0.016(7)
C11 0.074(13) 0.053(11) 0.092(15) 0.041(10) 0.044(12) 0.056(11)
C12 0.083(15) 0.073(14) 0.110(18) 0.058(13) 0.054(14) 0.062(13)
C13 0.060(14) 0.066(14) 0.15(2) 0.037(12) 0.036(15) 0.060(15)
C14 0.053(11) 0.043(9) 0.080(13) 0.024(9) 0.033(10) 0.039(9)
F1 0.053(6) 0.058(6) 0.091(8) 0.029(5) 0.024(6) 0.037(6)
F2 0.048(6) 0.062(7) 0.082(8) 0.012(5) 0.023(6) 0.032(6)
F3 0.064(7) 0.045(5) 0.056(6) 0.010(5) 0.021(5) 0.029(5)
F4 0.087(8) 0.049(6) 0.119(10) 0.036(6) 0.043(8) 0.058(7)
F5 0.097(10) 0.077(9) 0.219(18) 0.066(9) 0.068(11) 0.087(11)
F6 0.079(9) 0.071(8) 0.211(18) 0.050(7) 0.069(10) 0.083(10)
F7 0.063(7) 0.047(6) 0.102(9) 0.026(5) 0.035(6) 0.043(6)
O1 0.056(7) 0.046(6) 0.058(7) 0.029(6) 0.032(6) 0.036(6)
O2 0.054(7) 0.038(6) 0.053(7) 0.025(5) 0.020(6) 0.024(5)
O3 0.075(9) 0.041(7) 0.081(9) 0.022(6) 0.034(7) 0.043(7)
C15 0.058(10) 0.027(7) 0.027(7) 0.013(7) 0.011(7) 0.015(6)
C16 0.068(12) 0.048(10) 0.036(9) 0.029(9) 0.013(8) 0.021(7)
C17 0.044(10) 0.049(10) 0.035(8) 0.006(8) 0.002(7) 0.024(7)
C18 0.062(12) 0.054(10) 0.057(11) 0.021(9) 0.018(9) 0.040(9)
C19 0.054(10) 0.037(8) 0.041(9) 0.013(8) 0.000(8) 0.023(7)
C20 0.065(11) 0.037(8) 0.022(7) 0.016(8) 0.013(7) 0.014(6)
C21 0.064(11) 0.037(8) 0.029(8) 0.017(8) 0.005(7) 0.022(7)
C22 0.033(8) 0.071(10) 0.018(6) 0.035(8) 0.016(6) 0.030(7)
C23 0.070(12) 0.049(10) 0.036(9) 0.027(9) 0.003(8) 0.026(8)
C24 0.068(12) 0.044(9) 0.043(9) 0.029(9) 0.009(9) 0.025(8)
C25 0.069(13) 0.075(13) 0.055(11) 0.031(11) 0.012(10) 0.050(10)
C26 0.079(14) 0.086(15) 0.059(12) 0.037(12) 0.035(11) 0.058(11)
C27 0.072(14) 0.063(12) 0.055(11) 0.022(11) 0.021(10) 0.033(10)
C28 0.063(11) 0.034(8) 0.040(9) 0.013(8) 0.010(8) 0.024(7)
F8 0.091(8) 0.059(6) 0.045(5) 0.051(6) 0.028(5) 0.032(5)
F9 0.093(8) 0.068(7) 0.060(6) 0.059(7) 0.020(6) 0.034(5)
F10 0.082(8) 0.056(6) 0.062(6) 0.039(6) 0.014(6) 0.044(5)
F11 0.072(8) 0.110(10) 0.092(9) 0.038(7) 0.032(7) 0.083(8)
F12 0.107(10) 0.140(13) 0.078(9) 0.058(10) 0.052(8) 0.087(9)
F13 0.108(10) 0.109(10) 0.075(8) 0.065(9) 0.051(8) 0.059(8)
F14 0.104(9) 0.073(7) 0.066(7) 0.051(7) 0.051(7) 0.051(6)
O4 0.069(8) 0.042(6) 0.034(5) 0.031(6) 0.022(5) 0.028(5)
O5 0.084(9) 0.035(6) 0.042(6) 0.027(6) 0.028(6) 0.027(5)
O6 0.094(11) 0.069(9) 0.058(8) 0.037(8) 0.022(7) 0.049(7)
O7 0.056(8) 0.043(6) 0.055(7) 0.019(6) 0.022(6) 0.031(6)
O8 0.050(7) 0.034(6) 0.053(7) 0.021(5) 0.012(5) 0.025(5)
O9 0.059(9) 0.051(8) 0.118(13) 0.024(7) -0.010(9) 0.031(8)
C29 0.053(11) 0.012(7) 0.080(13) 0.007(7) 0.020(10) 0.029(7)
C30 0.042(10) 0.034(8) 0.067(11) 0.004(7) 0.013(8) 0.038(8)
C31 0.049(11) 0.039(9) 0.094(15) 0.019(8) 0.016(10) 0.045(10)
C32 0.047(11) 0.032(9) 0.093(15) 0.010(8) 0.002(11) 0.038(9)
C33 0.051(11) 0.039(9) 0.060(11) 0.013(8) -0.004(9) 0.026(8)
C34 0.043(10) 0.030(8) 0.057(10) 0.013(7) -0.002(8) 0.022(7)
C35 0.045(10) 0.028(8) 0.046(9) 0.007(7) 0.004(8) 0.022(7)
C36 0.050(11) 0.027(8) 0.059(11) 0.006(8) -0.002(9) 0.017(7)
C37 0.053(11) 0.039(9) 0.050(10) 0.014(8) -0.001(9) 0.017(8)
C38 0.060(12) 0.034(9) 0.075(14) 0.016(9) -0.004(10) 0.027(9)
C39 0.060(14) 0.085(16) 0.12(2) 0.038(12) 0.039(14) 0.072(15)
C40 0.055(13) 0.092(17) 0.13(2) 0.042(13) 0.049(14) 0.067(16)
C41 0.064(14) 0.098(17) 0.098(18) 0.044(13) 0.049(13) 0.067(15)
C42 0.056(12) 0.062(11) 0.073(13) 0.026(10) 0.033(10) 0.047(10)
F15 0.067(7) 0.052(6) 0.048(6) 0.027(5) 0.012(5) 0.020(5)
F16 0.096(9) 0.077(8) 0.045(6) 0.034(7) -0.008(6) 0.018(6)
F17 0.068(8) 0.058(7) 0.078(8) 0.022(6) -0.022(6) 0.021(6)
F18 0.060(8) 0.122(11) 0.110(10) 0.051(8) 0.035(7) 0.073(9)
F19 0.083(10) 0.163(16) 0.157(15) 0.077(11) 0.066(11) 0.091(13)
F20 0.104(11) 0.123(12) 0.099(11) 0.059(10) 0.067(9) 0.065(9)
F21 0.056(7) 0.085(8) 0.067(7) 0.034(6) 0.025(6) 0.042(6)
O10 0.098(11) 0.047(7) 0.061(8) 0.036(7) 0.041(8) 0.016(6)
O11 0.098(11) 0.048(7) 0.046(7) 0.032(7) 0.008(7) 0.015(6)
C43 0.089(15) 0.029(8) 0.057(11) -0.016(9) 0.059(11) 0.008(8)
Cs1 0.0540(6) 0.0387(5) 0.0388(5) 0.0235(5) 0.0188(4) 0.0260(4)
Er1 0.0548(5) 0.0319(4) 0.0327(4) 0.0192(3) 0.0141(3) 0.0226(3)

loop_
_atom_type_symbol
_atom_type_description
_atom_type_scat_dispersion_real
_atom_type_scat_dispersion_imag
_atom_type_scat_source
C C 0.0033 0.0016 'International Tables Vol C Tables 4.2.6.8 and 6.1.1.4'
O O 0.0106 0.0060 'International Tables Vol C Tables 4.2.6.8 and 6.1.1.4'
F F 0.0171 0.0103 'International Tables Vol C Tables 4.2.6.8 and 6.1.1.4'
Cs Cs -0.3680 2.1192 'International Tables Vol C Tables 4.2.6.8 and 6.1.1.4'
Er Er -0.2586 4.9576 'International Tables Vol C Tables 4.2.6.8 and 6.1.1.4'

loop_
_geom_angle_atom_site_label_1
_geom_angle_atom_site_label_2
_geom_angle_atom_site_label_3
_geom_angle_site_symmetry_1
_geom_angle_site_symmetry_3
_geom_angle
O1 C1 C6 . . 123.9(14)
O1 C1 C2 . . 117.2(15)
C6 C1 C2 . . 118.9(13)
C14 C2 C3 . . 120.4(16)
C14 C2 C1 . . 120.0(14)
C3 C2 C1 . . 119.6(16)
C2 C3 C11 . . 118.8(17)
C2 C3 C4 . . 121.4(15)
C11 C3 C4 . . 119.8(15)
O3 C4 C3 . . 122.4(16)
O3 C4 C5 . . 118.9(16)
C3 C4 C5 . . 118.8(13)
C10 C5 C6 . . 121.2(15)
C10 C5 C4 . . 119.8(14)
C6 C5 C4 . . 118.9(15)
C1 C6 C5 . . 122.0(15)
C1 C6 C7 . . 118.3(13)
C5 C6 C7 . . 119.6(15)
O2 C7 C8 . . 117.5(14)
O2 C7 C6 . . 126.9(14)
C8 C7 C6 . . 115.6(13)
O2 C7 Cs1 . . 44.2(7)
C8 C7 Cs1 . . 91.0(10)
C6 C7 Cs1 . . 134.0(10)
F1 C8 C9 . . 117.4(16)
F1 C8 C7 . . 118.7(14)
C9 C8 C7 . . 123.9(16)
F2 C9 C8 . . 121.1(16)
F2 C9 C10 . . 120.4(15)
C8 C9 C10 . . 118.5(16)
F3 C10 C5 . . 126.1(16)
F3 C10 C9 . . 112.9(16)
C5 C10 C9 . . 121.0(14)
F4 C11 C12 . . 118.1(16)
F4 C11 C3 . . 122.6(17)
C12 C11 C3 . . 119.3(16)
C13 C12 F5 . . 119.6(19)
C13 C12 C11 . . 122.1(18)
F5 C12 C11 . . 118.3(17)
F6 C13 C12 . . 120.5(18)
F6 C13 C14 . . 121.3(18)
C12 C13 C14 . . 118.2(19)
C2 C14 F7 . . 125.5(15)
C2 C14 C13 . . 121.2(16)
F7 C14 C13 . . 113.2(16)
C8 F1 Cs1 . . 100.0(9)
C11 F4 Cs1 . 2_556 138.6(11)
C1 O1 Er1 . . 136.5(11)
C7 O2 Er1 . . 135.2(10)
C7 O2 Cs1 . . 118.8(9)
Er1 O2 Cs1 . . 99.6(4)
C4 O3 Cs1 . 2_556 151.4(13)
O5 C15 C20 . . 123.4(13)
O5 C15 C16 . . 115.9(15)
C20 C15 C16 . . 120.7(13)
C28 C16 C17 . . 119.6(15)
C28 C16 C15 . . 121.2(14)
C17 C16 C15 . . 119.2(16)
C16 C17 C25 . . 117.7(18)
C16 C17 C18 . . 121.6(15)
C25 C17 C18 . . 120.5(16)
O6 C18 C17 . . 120.0(16)
O6 C18 C19 . . 122.4(19)
C17 C18 C19 . . 117.6(14)
C24 C19 C20 . . 120.2(16)
C24 C19 C18 . . 119.4(15)
C20 C19 C18 . . 120.4(17)
C15 C20 C21 . . 120.2(14)
C15 C20 C19 . . 120.2(14)
C21 C20 C19 . . 119.6(16)
O4 C21 C22 . . 121.7(14)
O4 C21 C20 . . 125.2(16)
C22 C21 C20 . . 113.0(13)
C23 C22 F8 . . 117.0(14)
C23 C22 C21 . . 128.0(14)
F8 C22 C21 . . 113.4(12)
C22 C23 F9 . . 123.2(15)
C22 C23 C24 . . 116.5(17)
F9 C23 C24 . . 120.2(14)
C19 C24 F10 . . 124.8(16)
C19 C24 C23 . . 121.9(15)
F10 C24 C23 . . 113.3(16)
F11 C25 C26 . . 118.2(17)
F11 C25 C17 . . 121.(2)
C26 C25 C17 . . 120.8(16)
C25 C26 C27 . . 122.1(17)
C25 C26 F12 . . 119.4(17)
C27 C26 F12 . . 118.(2)
F13 C27 C26 . . 122.0(18)
F13 C27 C28 . . 119.6(17)
C26 C27 C28 . . 118.(2)
F14 C28 C16 . . 124.2(14)
F14 C28 C27 . . 114.4(17)
C16 C28 C27 . . 121.3(16)
C22 F8 Cs1 . . 124.3(8)
C22 F8 Cs1 . 2_566 120.6(8)
Cs1 F8 Cs1 . 2_566 98.4(3)
C23 F9 Cs1 . 2_566 116.3(8)
C21 O4 Er1 . . 138.2(10)
C21 O4 Cs1 . . 123.6(10)
Er1 O4 Cs1 . . 98.1(3)
C15 O5 Er1 . . 138.6(11)
C29 O7 Er1 . . 136.0(11)
C35 O8 Er1 . . 131.2(11)
C35 O8 Cs1 . . 126.9(10)
Er1 O8 Cs1 . . 97.3(4)
C32 O9 Cs1 . 2_666 106.4(11)
O7 C29 C34 . . 123.8(17)
O7 C29 C30 . . 117.5(17)
C34 C29 C30 . . 118.3(16)
C42 C30 C31 . . 118.5(18)
C42 C30 C29 . . 119.9(16)
C31 C30 C29 . . 121.6(18)
C39 C31 C30 . . 119.(2)
C39 C31 C32 . . 120.7(19)
C30 C31 C32 . . 119.8(18)
O9 C32 C31 . . 120.(2)
O9 C32 C33 . . 123.(2)
C31 C32 C33 . . 116.7(16)
C38 C33 C34 . . 118.8(19)
C38 C33 C32 . . 120.3(17)
C34 C33 C32 . . 120.8(18)
C35 C34 C33 . . 121.3(17)
C35 C34 C29 . . 117.6(15)
C33 C34 C29 . . 121.0(17)
O8 C35 C34 . . 127.8(15)
O8 C35 C36 . . 116.2(16)
C34 C35 C36 . . 115.9(15)
F15 C36 C37 . . 118.0(17)
F15 C36 C35 . . 120.7(15)
C37 C36 C35 . . 121.3(19)
F15 C36 Cs1 . . 40.0(7)
C37 C36 Cs1 . . 157.1(14)
C35 C36 Cs1 . . 81.0(10)
C38 C37 F16 . . 119.8(17)
C38 C37 C36 . . 121.7(18)
F16 C37 C36 . . 118.4(18)
C37 C38 F17 . . 119.0(19)
C37 C38 C33 . . 120.8(17)
F17 C38 C33 . . 120.(2)
F18 C39 C31 . . 121.(2)
F18 C39 C40 . . 115.(2)
C31 C39 C40 . . 123.(2)
F19 C40 C41 . . 125.(3)
F19 C40 C39 . . 119.(2)
C41 C40 C39 . . 116.(2)
C40 C41 F20 . . 118.(2)
C40 C41 C42 . . 124.(2)
F20 C41 C42 . . 118.(2)
F21 C42 C30 . . 124.6(17)
F21 C42 C41 . . 116.3(19)
C30 C42 C41 . . 119.1(19)
C36 F15 Cs1 . . 123.2(9)
C39 F18 Cs1 . 1_655 154.3(12)
C43 O10 Er1 . . 135.8(14)
C49 O11 Er1 . . 130.7(12)
O10 C43 C48 . . 121.3(18)
O10 C43 C44 . . 122.(2)
C48 C43 C44 . . 116.7(15)
C45 C44 C56 . . 120.0
C45 C44 C43 . . 124.4(16)
C56 C44 C43 . . 115.6(16)
C53 C45 C44 . . 120.0
C53 C45 C46 . . 127.0(17)
C44 C45 C46 . . 113.0(17)
F25 C53 C45 . . 111.(2)
F25 C53 C54 . . 129.(2)
C45 C53 C54 . . 120.0
F26 C54 C55 . . 130.(2)
F26 C54 C53 . . 110.(2)
C55 C54 C53 . . 120.0
F27 C55 C54 . . 107.(2)
F27 C55 C56 . . 133.(2)
C54 C55 C56 . . 120.0
F28 C56 C55 . . 112.2(18)
F28 C56 C44 . . 127.8(18)
C55 C56 C44 . . 120.0
O12 C46 C45 . . 103.3(19)
O12 C46 C47 . . 131.(2)
C45 C46 C47 . . 125.9(19)
C48 C47 C52 . . 120.0
C48 C47 C46 . . 119.7(13)
C52 C47 C46 . . 120.3(13)
C49 C48 C47 . . 120.0
C49 C48 C43 . . 121.0(12)
C47 C48 C43 . . 118.9(12)
O11 C49 C48 . . 124.1(12)
O11 C49 C50 . . 115.7(12)
C48 C49 C50 . . 120.0
F22 C50 C49 . . 115.9(14)
F22 C50 C51 . . 124.0(14)
C49 C50 C51 . . 120.0
F23 C51 C52 . . 127.1(16)
F23 C51 C50 . . 112.9(16)
C52 C51 C50 . . 120.0
F24 C52 C51 . . 118.6(16)
F24 C52 C47 . . 121.2(16)
C51 C52 C47 . . 120.0
O3 Cs1 F15 2_556 . 68.6(3)
O3 Cs1 F8 2_556 . 152.9(3)
F15 Cs1 F8 . . 138.5(3)
O3 Cs1 O2 2_556 . 75.9(3)
F15 Cs1 O2 . . 96.9(3)
F8 Cs1 O2 . . 95.7(3)
O3 Cs1 O8 2_556 . 93.2(3)
F15 Cs1 O8 . . 52.4(3)
F8 Cs1 O8 . . 104.3(3)
O2 Cs1 O8 . . 58.2(3)
O3 Cs1 O4 2_556 . 132.1(3)
F15 Cs1 O4 . . 105.7(3)
F8 Cs1 O4 . . 51.6(3)
O2 Cs1 O4 . . 57.1(3)
O8 Cs1 O4 . . 55.7(3)
O3 Cs1 F18 2_556 1_455 98.0(4)
F15 Cs1 F18 . 1_455 161.2(3)
F8 Cs1 F18 . 1_455 56.1(3)
O2 Cs1 F18 . 1_455 92.1(4)
O8 Cs1 F18 . 1_455 144.6(4)
O4 Cs1 F18 . 1_455 93.1(3)
O3 Cs1 F8 2_556 2_566 99.2(3)
F15 Cs1 F8 . 2_566 95.6(3)
F8 Cs1 F8 . 2_566 81.6(3)
O2 Cs1 F8 . 2_566 163.8(3)
O8 Cs1 F8 . 2_566 138.0(3)
O4 Cs1 F8 . 2_566 128.5(2)
F18 Cs1 F8 1_455 2_566 73.0(4)
O3 Cs1 F4 2_556 2_556 48.6(3)
F15 Cs1 F4 . 2_556 109.0(3)
F8 Cs1 F4 . 2_556 108.6(3)
O2 Cs1 F4 . 2_556 96.7(3)
O8 Cs1 F4 . 2_556 140.4(3)
O4 Cs1 F4 . 2_556 138.7(3)
F18 Cs1 F4 1_455 2_556 53.4(3)
F8 Cs1 F4 2_566 2_556 69.4(3)
O3 Cs1 F9 2_556 2_566 55.2(3)
F15 Cs1 F9 . 2_566 66.4(3)
F8 Cs1 F9 . 2_566 127.9(2)
O2 Cs1 F9 . 2_566 131.1(3)
O8 Cs1 F9 . 2_566 118.4(3)
O4 Cs1 F9 . 2_566 167.8(3)
F18 Cs1 F9 1_455 2_566 95.3(3)
F8 Cs1 F9 2_566 2_566 46.9(2)
F4 Cs1 F9 2_556 2_566 53.2(3)
O3 Cs1 O9 2_556 2_666 148.2(4)
F15 Cs1 O9 . 2_666 79.7(3)
F8 Cs1 O9 . 2_666 58.8(3)
O2 Cs1 O9 . 2_666 107.3(4)
O8 Cs1 O9 . 2_666 64.9(3)
O4 Cs1 O9 . 2_666 54.8(4)
F18 Cs1 O9 1_455 2_666 113.2(3)
F8 Cs1 O9 2_566 2_666 85.1(3)
F4 Cs1 O9 2_556 2_666 153.5(3)
F9 Cs1 O9 2_566 2_666 113.5(4)
O3 Cs1 F1 2_556 . 66.4(3)
F15 Cs1 F1 . . 127.0(2)
F8 Cs1 F1 . . 89.1(3)
O2 Cs1 F1 . . 46.1(3)
O8 Cs1 F1 . . 104.1(3)
O4 Cs1 F1 . . 85.4(3)
F18 Cs1 F1 1_455 . 52.0(3)
F8 Cs1 F1 2_566 . 117.7(3)
F4 Cs1 F1 2_556 . 55.9(3)
F9 Cs1 F1 2_566 . 106.8(3)
O9 Cs1 F1 2_666 . 138.6(3)
O2 Er1 O4 . . 81.6(4)
O2 Er1 O11 . . 78.4(5)
O4 Er1 O11 . . 79.9(4)
O2 Er1 O10 . . 113.3(4)
O4 Er1 O10 . . 141.8(4)
O11 Er1 O10 . . 69.9(5)
O2 Er1 O7 . . 140.7(4)
O4 Er1 O7 . . 116.7(4)
O11 Er1 O7 . . 136.3(5)
O10 Er1 O7 . . 74.8(5)
O2 Er1 O8 . . 81.4(4)
O4 Er1 O8 . . 78.1(4)
O11 Er1 O8 . . 151.9(5)
O10 Er1 O8 . . 136.9(5)
O7 Er1 O8 . . 70.2(4)
O2 Er1 O5 . . 145.8(4)
O4 Er1 O5 . . 71.7(4)
O11 Er1 O5 . . 76.3(5)
O10 Er1 O5 . . 78.8(4)
O7 Er1 O5 . . 72.3(4)
O8 Er1 O5 . . 112.4(4)
O2 Er1 O1 . . 70.9(4)
O4 Er1 O1 . . 145.2(4)
O11 Er1 O1 . . 113.5(4)
O10 Er1 O1 . . 70.9(4)
O7 Er1 O1 . . 76.7(4)
O8 Er1 O1 . . 77.2(4)
O5 Er1 O1 . . 141.2(4)
O2 Er1 Cs1 . . 47.6(3)
O4 Er1 Cs1 . . 48.7(2)
O11 Er1 Cs1 . . 103.7(4)
O10 Er1 Cs1 . . 160.6(3)
O7 Er1 Cs1 . . 117.6(3)
O8 Er1 Cs1 . . 48.3(3)
O5 Er1 Cs1 . . 118.2(3)
O1 Er1 Cs1 . . 96.5(3)

loop_
_geom_bond_atom_site_label_1
_geom_bond_atom_site_label_2
_geom_bond_site_symmetry_2
_geom_bond_distance
C1 O1 . 1.247(18)
C1 C6 . 1.42(2)
C1 C2 . 1.51(2)
C2 C14 . 1.35(2)
C2 C3 . 1.39(2)
C3 C11 . 1.40(2)
C3 C4 . 1.47(3)
C4 O3 . 1.225(19)
C4 C5 . 1.50(2)
C5 C10 . 1.35(2)
C5 C6 . 1.42(2)
C6 C7 . 1.43(2)
C7 O2 . 1.275(17)
C7 C8 . 1.43(2)
C7 Cs1 . 3.810(15)
C8 F1 . 1.35(2)
C8 C9 . 1.37(2)
C9 F2 . 1.33(2)
C9 C10 . 1.40(3)
C10 F3 . 1.349(18)
C11 F4 . 1.349(19)
C11 C12 . 1.38(3)
C12 C13 . 1.35(3)
C12 F5 . 1.36(2)
C13 F6 . 1.34(2)
C13 C14 . 1.40(3)
C14 F7 . 1.355(19)
F1 Cs1 . 3.633(11)
F4 Cs1 2_556 3.285(11)
O1 Er1 . 2.350(10)
O2 Er1 . 2.228(11)
O2 Cs1 . 3.029(11)
O3 Cs1 2_556 2.955(11)
C15 O5 . 1.239(18)
C15 C20 . 1.43(2)
C15 C16 . 1.51(2)
C16 C28 . 1.37(3)
C16 C17 . 1.41(2)
C17 C25 . 1.41(3)
C17 C18 . 1.49(3)
C18 O6 . 1.21(2)
C18 C19 . 1.50(2)
C19 C24 . 1.31(3)
C19 C20 . 1.44(2)
C20 C21 . 1.44(2)
C21 O4 . 1.286(17)
C21 C22 . 1.42(2)
C22 C23 . 1.29(2)
C22 F8 . 1.392(15)
C23 F9 . 1.32(2)
C23 C24 . 1.44(2)
C24 F10 . 1.367(18)
C25 F11 . 1.34(2)
C25 C26 . 1.35(3)
C26 C27 . 1.35(3)
C26 F12 . 1.37(2)
C27 F13 . 1.33(2)
C27 C28 . 1.40(2)
C28 F14 . 1.339(19)
F8 Cs1 . 3.028(9)
F8 Cs1 2_566 3.247(9)
F9 Cs1 2_566 3.417(11)
O4 Er1 . 2.235(10)
O4 Cs1 . 3.072(10)
O5 Er1 . 2.345(10)
O7 C29 . 1.24(2)
O7 Er1 . 2.300(12)
O8 C35 . 1.285(19)
O8 Er1 . 2.303(11)
O8 Cs1 . 3.046(11)
O9 C32 . 1.20(2)
O9 Cs1 2_666 3.474(15)
C29 C34 . 1.44(3)
C29 C30 . 1.49(3)
C30 C42 . 1.39(3)
C30 C31 . 1.42(2)
C31 C39 . 1.36(3)
C31 C32 . 1.48(3)
C32 C33 . 1.50(3)
C33 C38 . 1.39(3)
C33 C34 . 1.42(2)
C34 C35 . 1.41(2)
C35 C36 . 1.42(2)
C36 F15 . 1.35(2)
C36 C37 . 1.39(2)
C36 Cs1 . 3.919(19)
C37 C38 . 1.33(3)
C37 F16 . 1.36(2)
C38 F17 . 1.36(2)
C39 F18 . 1.34(2)
C39 C40 . 1.43(4)
C40 F19 . 1.29(3)
C40 C41 . 1.33(3)
C41 F20 . 1.34(3)
C41 C42 . 1.43(3)
C42 F21 . 1.32(2)
F15 Cs1 . 3.010(10)
F18 Cs1 1_655 3.074(12)
O10 C43 . 1.25(2)
O10 Er1 . 2.286(12)
O11 C49 . 1.343(16)
O11 Er1 . 2.277(14)
O12 C46 . 1.251(10)
C43 C48 . 1.43(3)
C43 C44 . 1.49(2)
C44 C45 . 1.39
C44 C56 . 1.39
C45 C53 . 1.39
C45 C46 . 1.4000(11)
C53 F25 . 1.3501(11)
C53 C54 . 1.39
C54 F26 . 1.3500(11)
C54 C55 . 1.39
C55 F27 . 1.3498(11)
C55 C56 . 1.39
C56 F28 . 1.3495(11)
C46 C47 . 1.4001(11)
C47 C48 . 1.39
C47 C52 . 1.39
C48 C49 . 1.39
C49 C50 . 1.39
C50 F22 . 1.3503(11)
C50 C51 . 1.39
C51 F23 . 1.3502(11)
C51 C52 . 1.39
C52 F24 . 1.3500(11)
Cs1 O3 2_556 2.955(11)
Cs1 F18 1_455 3.074(12)
Cs1 F8 2_566 3.247(9)
Cs1 F4 2_556 3.285(11)
Cs1 F9 2_566 3.417(11)
Cs1 O9 2_666 3.474(15)

loop_
_geom_torsion_atom_site_label_1
_geom_torsion_atom_site_label_2
_geom_torsion_atom_site_label_3
_geom_torsion_atom_site_label_4
_geom_torsion_site_symmetry_1
_geom_torsion_site_symmetry_4
_geom_torsion
O1 C1 C2 C14 . . 4.(2)
C6 C1 C2 C14 . . -175.7(16)
O1 C1 C2 C3 . . -173.4(14)
C6 C1 C2 C3 . . 7.(2)
C14 C2 C3 C11 . . 0.(3)
C1 C2 C3 C11 . . 176.9(16)
C14 C2 C3 C4 . . 178.1(17)
C1 C2 C3 C4 . . -5.(2)
C2 C3 C4 O3 . . 179.8(16)
C11 C3 C4 O3 . . -2.(3)
C2 C3 C4 C5 . . 1.(2)
C11 C3 C4 C5 . . 179.5(16)
O3 C4 C5 C10 . . 5.(2)
C3 C4 C5 C10 . . -176.3(15)
O3 C4 C5 C6 . . -178.6(15)
C3 C4 C5 C6 . . 0.(2)
O1 C1 C6 C5 . . 174.5(14)
C2 C1 C6 C5 . . -6.(2)
O1 C1 C6 C7 . . -6.(2)
C2 C1 C6 C7 . . 173.9(13)
C10 C5 C6 C1 . . 178.9(14)
C4 C5 C6 C1 . . 2.(2)
C10 C5 C6 C7 . . -1.(2)
C4 C5 C6 C7 . . -177.4(13)
C1 C6 C7 O2 . . 1.(2)
C5 C6 C7 O2 . . -179.1(14)
C1 C6 C7 C8 . . -176.8(13)
C5 C6 C7 C8 . . 3.(2)
C1 C6 C7 Cs1 . . -57.5(18)
C5 C6 C7 Cs1 . . 122.3(13)
O2 C7 C8 F1 . . -1.(2)
C6 C7 C8 F1 . . 177.2(14)
Cs1 C7 C8 F1 . . 36.0(15)
O2 C7 C8 C9 . . 177.5(16)
C6 C7 C8 C9 . . -4.(2)
Cs1 C7 C8 C9 . . -145.6(16)
F1 C8 C9 F2 . . 1.(3)
C7 C8 C9 F2 . . -177.6(15)
F1 C8 C9 C10 . . -178.1(15)
C7 C8 C9 C10 . . 4.(3)
C6 C5 C10 F3 . . -179.0(14)
C4 C5 C10 F3 . . -3.(2)
C6 C5 C10 C9 . . 0.(2)
C4 C5 C10 C9 . . 176.3(14)
F2 C9 C10 F3 . . -1.(2)
C8 C9 C10 F3 . . 177.9(15)
F2 C9 C10 C5 . . -179.9(14)
C8 C9 C10 C5 . . -1.(2)
C2 C3 C11 F4 . . -180.0(18)
C4 C3 C11 F4 . . 2.(3)
C2 C3 C11 C12 . . 1.(3)
C4 C3 C11 C12 . . -177.4(19)
F4 C11 C12 C13 . . 180.(2)
C3 C11 C12 C13 . . -1.(4)
F4 C11 C12 F5 . . 1.(3)
C3 C11 C12 F5 . . -180.(2)
F5 C12 C13 F6 . . -1.(4)
C11 C12 C13 F6 . . -180.(2)
F5 C12 C13 C14 . . 179.(2)
C11 C12 C13 C14 . . 1.(4)
C3 C2 C14 F7 . . -179.4(17)
C1 C2 C14 F7 . . 3.(3)
C3 C2 C14 C13 . . 0.(3)
C1 C2 C14 C13 . . -177.(2)
F6 C13 C14 C2 . . -179.(2)
C12 C13 C14 C2 . . 0.(4)
F6 C13 C14 F7 . . 0.(4)
C12 C13 C14 F7 . . 179.(2)
C9 C8 F1 Cs1 . . 142.7(14)
C7 C8 F1 Cs1 . . -38.8(16)
C12 C11 F4 Cs1 . 2_556 148.7(16)
C3 C11 F4 Cs1 . 2_556 -30.(3)
C6 C1 O1 Er1 . . -16.(2)
C2 C1 O1 Er1 . . 164.6(10)
C8 C7 O2 Er1 . . -155.4(12)
C6 C7 O2 Er1 . . 27.(2)
Cs1 C7 O2 Er1 . . 145.2(18)
C8 C7 O2 Cs1 . . 59.4(16)
C6 C7 O2 Cs1 . . -118.3(14)
C3 C4 O3 Cs1 . 2_556 51.(3)
C5 C4 O3 Cs1 . 2_556 -130.(2)
O5 C15 C16 C28 . . 1.(2)
C20 C15 C16 C28 . . -177.9(16)
O5 C15 C16 C17 . . -179.4(15)
C20 C15 C16 C17 . . 2.(2)
C28 C16 C17 C25 . . 0.(3)
C15 C16 C17 C25 . . -179.8(16)
C28 C16 C17 C18 . . 175.5(17)
C15 C16 C17 C18 . . -5.(2)
C16 C17 C18 O6 . . -173.7(18)
C25 C17 C18 O6 . . 1.(3)
C16 C17 C18 C19 . . 6.(3)
C25 C17 C18 C19 . . -178.6(16)
O6 C18 C19 C24 . . -3.(3)
C17 C18 C19 C24 . . 177.0(16)
O6 C18 C19 C20 . . 174.4(18)
C17 C18 C19 C20 . . -6.(2)
O5 C15 C20 C21 . . 2.(2)
C16 C15 C20 C21 . . -179.8(15)
O5 C15 C20 C19 . . -179.9(15)
C16 C15 C20 C19 . . -2.(2)
C24 C19 C20 C15 . . -179.2(16)
C18 C19 C20 C15 . . 3.(2)
C24 C19 C20 C21 . . -1.(2)
C18 C19 C20 C21 . . -178.3(15)
C15 C20 C21 O4 . . -1.(3)
C19 C20 C21 O4 . . -178.8(15)
C15 C20 C21 C22 . . 175.4(14)
C19 C20 C21 C22 . . -3.(2)
O4 C21 C22 C23 . . -174.2(17)
C20 C21 C22 C23 . . 10.(3)
O4 C21 C22 F8 . . -9.(2)
C20 C21 C22 F8 . . 174.5(13)
F8 C22 C23 F9 . . 8.(3)
C21 C22 C23 F9 . . 172.4(16)
F8 C22 C23 C24 . . -175.7(14)
C21 C22 C23 C24 . . -11.(3)
C20 C19 C24 F10 . . -179.5(15)
C18 C19 C24 F10 . . -2.(3)
C20 C19 C24 C23 . . -1.(3)
C18 C19 C24 C23 . . 176.8(16)
C22 C23 C24 C19 . . 6.(3)
F9 C23 C24 C19 . . -177.4(17)
C22 C23 C24 F10 . . -174.7(15)
F9 C23 C24 F10 . . 2.(2)
C16 C17 C25 F11 . . 178.7(17)
C18 C17 C25 F11 . . 3.(3)
C16 C17 C25 C26 . . -2.(3)
C18 C17 C25 C26 . . -177.3(19)
F11 C25 C26 C27 . . -178.(2)
C17 C25 C26 C27 . . 3.(3)
F11 C25 C26 F12 . . -1.(3)
C17 C25 C26 F12 . . 179.4(18)
C25 C26 C27 F13 . . 179.(2)
F12 C26 C27 F13 . . 3.(3)
C25 C26 C27 C28 . . -3.(3)
F12 C26 C27 C28 . . -178.7(18)
C17 C16 C28 F14 . . 179.5(16)
C15 C16 C28 F14 . . 0.(3)
C17 C16 C28 C27 . . 0.(3)
C15 C16 C28 C27 . . -179.6(16)
F13 C27 C28 F14 . . 0.(3)
C26 C27 C28 F14 . . -178.5(18)
F13 C27 C28 C16 . . 178.9(18)
C26 C27 C28 C16 . . 1.(3)
C23 C22 F8 Cs1 . . -167.9(12)
C21 C22 F8 Cs1 . . 25.4(17)
C23 C22 F8 Cs1 . 2_566 -40.4(18)
C21 C22 F8 Cs1 . 2_566 153.0(10)
C22 C23 F9 Cs1 . 2_566 25.(2)
C24 C23 F9 Cs1 . 2_566 -151.4(13)
C22 C21 O4 Er1 . . 169.3(11)
C20 C21 O4 Er1 . . -15.(3)
C22 C21 O4 Cs1 . . -10.(2)
C20 C21 O4 Cs1 . . 165.5(12)
C20 C15 O5 Er1 . . 11.(3)
C16 C15 O5 Er1 . . -166.9(11)
Er1 O7 C29 C34 . . -28.(2)
Er1 O7 C29 C30 . . 145.2(12)
O7 C29 C30 C42 . . 0.(2)
C34 C29 C30 C42 . . 173.3(14)
O7 C29 C30 C31 . . -178.0(14)
C34 C29 C30 C31 . . -4.(2)
C42 C30 C31 C39 . . -3.(2)
C29 C30 C31 C39 . . 175.2(16)
C42 C30 C31 C32 . . 175.8(15)
C29 C30 C31 C32 . . -7.(2)
Cs1 O9 C32 C31 2_666 . 64.3(16)
Cs1 O9 C32 C33 2_666 . -112.4(15)
C39 C31 C32 O9 . . 16.(3)
C30 C31 C32 O9 . . -162.3(15)
C39 C31 C32 C33 . . -167.2(16)
C30 C31 C32 C33 . . 15.(2)
O9 C32 C33 C38 . . -12.(2)
C31 C32 C33 C38 . . 171.2(15)
O9 C32 C33 C34 . . 164.3(16)
C31 C32 C33 C34 . . -12.(2)
C38 C33 C34 C35 . . 2.(2)
C32 C33 C34 C35 . . -174.1(14)
C38 C33 C34 C29 . . 178.3(14)
C32 C33 C34 C29 . . 2.(2)
O7 C29 C34 C35 . . -4.(2)
C30 C29 C34 C35 . . -177.2(13)
O7 C29 C34 C33 . . 179.8(14)
C30 C29 C34 C33 . . 7.(2)
Er1 O8 C35 C34 . . 26.(2)
Cs1 O8 C35 C34 . . 176.6(11)
Er1 O8 C35 C36 . . -154.8(10)
Cs1 O8 C35 C36 . . -4.4(18)
C33 C34 C35 O8 . . -180.0(14)
C29 C34 C35 O8 . . 4.(2)
C33 C34 C35 C36 . . 1.(2)
C29 C34 C35 C36 . . -175.2(13)
O8 C35 C36 F15 . . -2.(2)
C34 C35 C36 F15 . . 177.1(13)
O8 C35 C36 C37 . . 177.5(14)
C34 C35 C36 C37 . . -3.(2)
O8 C35 C36 Cs1 . . 2.7(11)
C34 C35 C36 Cs1 . . -178.1(12)
F15 C36 C37 C38 . . -178.0(15)
C35 C36 C37 C38 . . 3.(3)
Cs1 C36 C37 C38 . . 169.(2)
F15 C36 C37 F16 . . 0.(2)
C35 C36 C37 F16 . . -179.1(14)
Cs1 C36 C37 F16 . . -13.(4)
F16 C37 C38 F17 . . 1.(2)
C36 C37 C38 F17 . . 179.8(14)
F16 C37 C38 C33 . . -177.3(15)
C36 C37 C38 C33 . . 1.(3)
C34 C33 C38 C37 . . -3.(3)
C32 C33 C38 C37 . . 173.1(16)
C34 C33 C38 F17 . . 177.9(14)
C32 C33 C38 F17 . . -6.(2)
C30 C31 C39 F18 . . -179.1(16)
C32 C31 C39 F18 . . 3.(3)
C30 C31 C39 C40 . . -1.(3)
C32 C31 C39 C40 . . -179.5(19)
F18 C39 C40 F19 . . -3.(3)
C31 C39 C40 F19 . . 179.(2)
F18 C39 C40 C41 . . -178.0(19)
C31 C39 C40 C41 . . 4.(3)
F19 C40 C41 F20 . . 6.(4)
C39 C40 C41 F20 . . -179.5(19)
F19 C40 C41 C42 . . -178.(2)
C39 C40 C41 C42 . . -3.(3)
C31 C30 C42 F21 . . -177.1(15)
C29 C30 C42 F21 . . 5.(3)
C31 C30 C42 C41 . . 3.(2)
C29 C30 C42 C41 . . -174.4(16)
C40 C41 C42 F21 . . 180.(2)
F20 C41 C42 F21 . . -4.(3)
C40 C41 C42 C30 . . 0.(3)
F20 C41 C42 C30 . . 176.0(17)
C37 C36 F15 Cs1 . . -172.2(10)
C35 C36 F15 Cs1 . . 7.3(18)
C31 C39 F18 Cs1 . 1_655 -141.(2)
C40 C39 F18 Cs1 . 1_655 41.(4)
Er1 O10 C43 C48 . . -29.(2)
Er1 O10 C43 C44 . . 151.2(12)
O10 C43 C44 C45 . . -171.1(13)
C48 C43 C44 C45 . . 9.2(15)
O10 C43 C44 C56 . . 8.6(15)
C48 C43 C44 C56 . . -171.1(14)
C56 C44 C45 C53 . . 0
C43 C44 C45 C53 . . 179.7(8)
C56 C44 C45 C46 . . 178.(2)
C43 C44 C45 C46 . . -2.(2)
C44 C45 C53 F25 . . -180.(2)
C46 C45 C53 F25 . . 2.(3)
C44 C45 C53 C54 . . 0
C46 C45 C53 C54 . . -178.(2)
F25 C53 C54 F26 . . 1.(3)
C45 C53 C54 F26 . . -179.(3)
F25 C53 C54 C55 . . 180.(3)
C45 C53 C54 C55 . . 0
F26 C54 C55 F27 . . 0.(3)
C53 C54 C55 F27 . . -179.(2)
F26 C54 C55 C56 . . 178.(3)
C53 C54 C55 C56 . . 0
F27 C55 C56 F28 . . -3.(3)
C54 C55 C56 F28 . . 178.(2)
F27 C55 C56 C44 . . 178.(3)
C54 C55 C56 C44 . . 0
C45 C44 C56 F28 . . -178.(2)
C43 C44 C56 F28 . . 2.(2)
C45 C44 C56 C55 . . 0
C43 C44 C56 C55 . . -179.7(8)
C53 C45 C46 O12 . . -7.(4)
C44 C45 C46 O12 . . 175.(2)
C53 C45 C46 C47 . . 168.7(19)
C44 C45 C46 C47 . . -9.(4)
O12 C46 C47 C48 . . -173.(3)
C45 C46 C47 C48 . . 13.(4)
O12 C46 C47 C52 . . 6.(5)
C45 C46 C47 C52 . . -168.(2)
C52 C47 C48 C49 . . 0
C46 C47 C48 C49 . . 179.(2)
C52 C47 C48 C43 . . 176.6(15)
C46 C47 C48 C43 . . -5.(2)
O10 C43 C48 C49 . . -9.(2)
C44 C43 C48 C49 . . 171.2(9)
O10 C43 C48 C47 . . 174.8(12)
C44 C43 C48 C47 . . -5.4(16)
Er1 O11 C49 C48 . . 27.5(19)
Er1 O11 C49 C50 . . -148.0(10)
C47 C48 C49 O11 . . -175.3(16)
C43 C48 C49 O11 . . 8.1(17)
C47 C48 C49 C50 . . 0
C43 C48 C49 C50 . . -176.6(15)
O11 C49 C50 F22 . . -7.9(18)
C48 C49 C50 F22 . . 176.4(17)
O11 C49 C50 C51 . . 175.7(15)
C48 C49 C50 C51 . . 0
F22 C50 C51 F23 . . 1.(2)
C49 C50 C51 F23 . . 177.(2)
F22 C50 C51 C52 . . -176.1(19)
C49 C50 C51 C52 . . 0
F23 C51 C52 F24 . . 8.(2)
C50 C51 C52 F24 . . -175.(2)
F23 C51 C52 C47 . . -177.(2)
C50 C51 C52 C47 . . 0
C48 C47 C52 F24 . . 175.(2)
C46 C47 C52 F24 . . -4.(3)
C48 C47 C52 C51 . . 0
C46 C47 C52 C51 . . -179.(2)
C36 F15 Cs1 O3 . 2_556 106.1(10)
C36 F15 Cs1 F8 . . -72.5(11)
C36 F15 Cs1 O2 . . 34.3(10)
C36 F15 Cs1 O8 . . -6.0(9)
C36 F15 Cs1 O4 . . -23.4(10)
C36 F15 Cs1 F18 . 1_455 152.5(12)
C36 F15 Cs1 F8 . 2_566 -156.1(10)
C36 F15 Cs1 F4 . 2_556 133.8(10)
C36 F15 Cs1 F9 . 2_566 166.3(11)
C36 F15 Cs1 O9 . 2_666 -72.2(10)
C36 F15 Cs1 F1 . . 72.7(11)
C22 F8 Cs1 O3 . 2_556 -129.8(11)
Cs1 F8 Cs1 O3 2_566 2_556 93.9(7)
C22 F8 Cs1 F15 . . 47.4(12)
Cs1 F8 Cs1 F15 2_566 . -88.9(4)
C22 F8 Cs1 O2 . . -59.8(11)
Cs1 F8 Cs1 O2 2_566 . 163.9(3)
C22 F8 Cs1 O8 . . -1.1(11)
Cs1 F8 Cs1 O8 2_566 . -137.5(3)
C22 F8 Cs1 O4 . . -20.6(10)
Cs1 F8 Cs1 O4 2_566 . -157.0(5)
C22 F8 Cs1 F18 . 1_455 -148.5(12)
Cs1 F8 Cs1 F18 2_566 1_455 75.2(4)
C22 F8 Cs1 F8 . 2_566 136.4(12)
Cs1 F8 Cs1 F8 2_566 2_566 0
C22 F8 Cs1 F4 . 2_556 -158.8(10)
Cs1 F8 Cs1 F4 2_566 2_556 64.9(4)
C22 F8 Cs1 F9 . 2_566 143.9(10)
Cs1 F8 Cs1 F9 2_566 2_566 7.6(5)
C22 F8 Cs1 O9 . 2_666 47.0(11)
Cs1 F8 Cs1 O9 2_566 2_666 -89.3(4)
C22 F8 Cs1 F1 . . -105.4(11)
Cs1 F8 Cs1 F1 2_566 . 118.2(3)
C7 O2 Cs1 O3 . 2_556 19.1(11)
Er1 O2 Cs1 O3 . 2_556 -136.8(5)
C7 O2 Cs1 F15 . . 85.0(11)
Er1 O2 Cs1 F15 . . -70.9(4)
C7 O2 Cs1 F8 . . -134.7(11)
Er1 O2 Cs1 F8 . . 69.4(4)
C7 O2 Cs1 O8 . . 122.0(12)
Er1 O2 Cs1 O8 . . -33.9(3)
C7 O2 Cs1 O4 . . -170.8(12)
Er1 O2 Cs1 O4 . . 33.3(3)
C7 O2 Cs1 F18 . 1_455 -78.5(11)
Er1 O2 Cs1 F18 . 1_455 125.5(4)
C7 O2 Cs1 F8 . 2_566 -55.2(16)
Er1 O2 Cs1 F8 . 2_566 148.9(7)
C7 O2 Cs1 F4 . 2_556 -25.2(11)
Er1 O2 Cs1 F4 . 2_556 178.9(4)
C7 O2 Cs1 F9 . 2_566 20.4(12)
Er1 O2 Cs1 F9 . 2_566 -135.5(3)
C7 O2 Cs1 O9 . 2_666 166.3(11)
Er1 O2 Cs1 O9 . 2_666 10.4(5)
C7 O2 Cs1 F1 . . -51.5(11)
Er1 O2 Cs1 F1 . . 152.6(5)
C35 O8 Cs1 O3 . 2_556 -54.3(11)
Er1 O8 Cs1 O3 . 2_556 103.7(4)
C35 O8 Cs1 F15 . . 5.4(10)
Er1 O8 Cs1 F15 . . 163.4(5)
C35 O8 Cs1 F8 . . 146.5(10)
Er1 O8 Cs1 F8 . . -55.4(4)
C35 O8 Cs1 O2 . . -125.6(11)
Er1 O8 Cs1 O2 . . 32.4(3)
C35 O8 Cs1 O4 . . 164.9(12)
Er1 O8 Cs1 O4 . . -37.0(3)
C35 O8 Cs1 F18 . 1_455 -162.9(10)
Er1 O8 Cs1 F18 . 1_455 -4.9(7)
C35 O8 Cs1 F8 . 2_566 53.2(12)
Er1 O8 Cs1 F8 . 2_566 -148.7(3)
C35 O8 Cs1 F4 . 2_556 -68.0(12)
Er1 O8 Cs1 F4 . 2_556 90.1(5)
C35 O8 Cs1 F9 . 2_566 -2.6(11)
Er1 O8 Cs1 F9 . 2_566 155.4(3)
C35 O8 Cs1 O9 . 2_666 101.8(11)
Er1 O8 Cs1 O9 . 2_666 -100.2(4)
C35 O8 Cs1 F1 . . -120.8(11)
Er1 O8 Cs1 F1 . . 37.2(3)
C21 O4 Cs1 O3 . 2_556 159.6(11)
Er1 O4 Cs1 O3 . 2_556 -20.0(6)
C21 O4 Cs1 F15 . . -125.3(12)
Er1 O4 Cs1 F15 . . 55.1(4)
C21 O4 Cs1 F8 . . 15.0(11)
Er1 O4 Cs1 F8 . . -164.6(6)
C21 O4 Cs1 O2 . . 146.6(13)
Er1 O4 Cs1 O2 . . -33.0(3)
C21 O4 Cs1 O8 . . -142.0(13)
Er1 O4 Cs1 O8 . . 38.4(3)
C21 O4 Cs1 F18 . 1_455 56.0(12)
Er1 O4 Cs1 F18 . 1_455 -123.6(4)
C21 O4 Cs1 F8 . 2_566 -14.6(13)
Er1 O4 Cs1 F8 . 2_566 165.8(3)
C21 O4 Cs1 F4 . 2_556 88.4(12)
Er1 O4 Cs1 F4 . 2_556 -91.2(5)
C21 O4 Cs1 F9 . 2_566 -77.7(18)
Er1 O4 Cs1 F9 . 2_566 102.8(11)
C21 O4 Cs1 O9 . 2_666 -60.5(12)
Er1 O4 Cs1 O9 . 2_666 119.9(5)
C21 O4 Cs1 F1 . . 107.5(12)
Er1 O4 Cs1 F1 . . -72.1(4)
C8 F1 Cs1 O3 . 2_556 -50.9(9)
C8 F1 Cs1 F15 . . -16.8(10)
C8 F1 Cs1 F8 . . 140.9(9)
C8 F1 Cs1 O2 . . 42.0(9)
C8 F1 Cs1 O8 . . 36.4(9)
C8 F1 Cs1 O4 . . 89.3(9)
C8 F1 Cs1 F18 . 1_455 -173.1(10)
C8 F1 Cs1 F8 . 2_566 -139.1(9)
C8 F1 Cs1 F4 . 2_556 -105.8(10)
C8 F1 Cs1 F9 . 2_566 -89.5(9)
C8 F1 Cs1 O9 . 2_666 104.2(10)
C7 O2 Er1 O4 . . 170.7(15)
Cs1 O2 Er1 O4 . . -39.8(4)
C7 O2 Er1 O11 . . 89.4(15)
Cs1 O2 Er1 O11 . . -121.1(4)
C7 O2 Er1 O10 . . 27.4(16)
Cs1 O2 Er1 O10 . . 176.9(4)
C7 O2 Er1 O7 . . -66.8(16)
Cs1 O2 Er1 O7 . . 82.7(6)
C7 O2 Er1 O8 . . -110.2(14)
Cs1 O2 Er1 O8 . . 39.3(3)
C7 O2 Er1 O5 . . 132.3(13)
Cs1 O2 Er1 O5 . . -78.2(7)
C7 O2 Er1 O1 . . -30.8(14)
Cs1 O2 Er1 O1 . . 118.7(4)
C7 O2 Er1 Cs1 . . -149.5(16)
C21 O4 Er1 O2 . . -140.5(16)
Cs1 O4 Er1 O2 . . 38.9(4)
C21 O4 Er1 O11 . . -61.0(16)
Cs1 O4 Er1 O11 . . 118.5(5)
C21 O4 Er1 O10 . . -23.3(19)
Cs1 O4 Er1 O10 . . 156.2(6)
C21 O4 Er1 O7 . . 76.2(16)
Cs1 O4 Er1 O7 . . -104.4(4)
C21 O4 Er1 O8 . . 136.5(16)
Cs1 O4 Er1 O8 . . -44.0(4)
C21 O4 Er1 O5 . . 17.9(15)
Cs1 O4 Er1 O5 . . -162.6(5)
C21 O4 Er1 O1 . . -178.0(14)
Cs1 O4 Er1 O1 . . 1.5(9)
C21 O4 Er1 Cs1 . . -179.5(18)
C49 O11 Er1 O2 . . -159.2(14)
C49 O11 Er1 O4 . . 117.4(14)
C49 O11 Er1 O10 . . -38.9(13)
C49 O11 Er1 O7 . . -1.0(16)
C49 O11 Er1 O8 . . 156.1(12)
C49 O11 Er1 O5 . . 44.0(13)
C49 O11 Er1 O1 . . -96.3(13)
C49 O11 Er1 Cs1 . . 160.2(13)
C43 O10 Er1 O2 . . 109.5(17)
C43 O10 Er1 O4 . . 3.(2)
C43 O10 Er1 O11 . . 42.5(17)
C43 O10 Er1 O7 . . -111.4(17)
C43 O10 Er1 O8 . . -147.8(15)
C43 O10 Er1 O5 . . -36.9(17)
C43 O10 Er1 O1 . . 167.7(18)
C43 O10 Er1 Cs1 . . 116.3(15)
C29 O7 Er1 O2 . . -8.2(18)
C29 O7 Er1 O4 . . 102.7(15)
C29 O7 Er1 O11 . . -153.3(14)
C29 O7 Er1 O10 . . -116.5(16)
C29 O7 Er1 O8 . . 37.9(15)
C29 O7 Er1 O5 . . 160.6(16)
C29 O7 Er1 O1 . . -43.0(15)
C29 O7 Er1 Cs1 . . 47.4(16)
C35 O8 Er1 O2 . . 117.7(12)
Cs1 O8 Er1 O2 . . -38.8(3)
C35 O8 Er1 O4 . . -159.1(12)
Cs1 O8 Er1 O4 . . 44.3(3)
C35 O8 Er1 O11 . . 161.9(12)
Cs1 O8 Er1 O11 . . 5.3(9)
C35 O8 Er1 O10 . . 2.8(15)
Cs1 O8 Er1 O10 . . -153.8(5)
C35 O8 Er1 O7 . . -34.7(12)
Cs1 O8 Er1 O7 . . 168.7(4)
C35 O8 Er1 O5 . . -94.9(12)
Cs1 O8 Er1 O5 . . 108.6(4)
C35 O8 Er1 O1 . . 45.5(12)
Cs1 O8 Er1 O1 . . -111.0(4)
C35 O8 Er1 Cs1 . . 156.6(13)
C15 O5 Er1 O2 . . 23.9(19)
C15 O5 Er1 O4 . . -16.5(15)
C15 O5 Er1 O11 . . 67.2(16)
C15 O5 Er1 O10 . . 139.0(16)
C15 O5 Er1 O7 . . -143.6(16)
C15 O5 Er1 O8 . . -84.7(16)
C15 O5 Er1 O1 . . 177.9(14)
C15 O5 Er1 Cs1 . . -31.2(17)
C1 O1 Er1 O2 . . 26.3(14)
C1 O1 Er1 O4 . . 65.8(17)
C1 O1 Er1 O11 . . -41.1(15)
C1 O1 Er1 O10 . . -97.9(15)
C1 O1 Er1 O7 . . -176.2(15)
C1 O1 Er1 O8 . . 111.5(15)
C1 O1 Er1 O5 . . -138.6(13)
C1 O1 Er1 Cs1 . . 67.0(14)
O3 Cs1 Er1 O2 2_556 . 42.5(5)
F15 Cs1 Er1 O2 . . 109.8(4)
F8 Cs1 Er1 O2 . . -110.5(4)
O8 Cs1 Er1 O2 . . 122.9(5)
O4 Cs1 Er1 O2 . . -122.6(5)
F18 Cs1 Er1 O2 1_455 . -60.1(5)
F8 Cs1 Er1 O2 2_566 . -155.8(7)
F4 Cs1 Er1 O2 2_556 . -1.4(5)
F9 Cs1 Er1 O2 2_566 . 79.9(5)
O9 Cs1 Er1 O2 2_666 . -169.7(4)
F1 Cs1 Er1 O2 . . -20.0(4)
O3 Cs1 Er1 O4 2_556 . 165.1(5)
F15 Cs1 Er1 O4 . . -127.6(4)
F8 Cs1 Er1 O4 . . 12.1(5)
O2 Cs1 Er1 O4 . . 122.6(6)
O8 Cs1 Er1 O4 . . -114.5(5)
F18 Cs1 Er1 O4 1_455 . 62.5(5)
F8 Cs1 Er1 O4 2_566 . -33.2(7)
F4 Cs1 Er1 O4 2_556 . 121.2(5)
F9 Cs1 Er1 O4 2_566 . -157.5(6)
O9 Cs1 Er1 O4 2_666 . -47.1(5)
F1 Cs1 Er1 O4 . . 102.6(4)
O3 Cs1 Er1 O11 2_556 . 102.1(4)
F15 Cs1 Er1 O11 . . 169.5(4)
F8 Cs1 Er1 O11 . . -50.8(4)
O2 Cs1 Er1 O11 . . 59.7(5)
O8 Cs1 Er1 O11 . . -177.4(5)
O4 Cs1 Er1 O11 . . -62.9(5)
F18 Cs1 Er1 O11 1_455 . -0.4(4)
F8 Cs1 Er1 O11 2_566 . -96.1(6)
F4 Cs1 Er1 O11 2_556 . 58.3(4)
F9 Cs1 Er1 O11 2_566 . 139.6(5)
O9 Cs1 Er1 O11 2_666 . -110.1(4)
F1 Cs1 Er1 O11 . . 39.7(4)
O3 Cs1 Er1 O10 2_556 . 33.9(12)
F15 Cs1 Er1 O10 . . 101.3(12)
F8 Cs1 Er1 O10 . . -119.0(12)
O2 Cs1 Er1 O10 . . -8.5(12)
O8 Cs1 Er1 O10 . . 114.4(12)
O4 Cs1 Er1 O10 . . -131.1(12)
F18 Cs1 Er1 O10 1_455 . -68.6(12)
F8 Cs1 Er1 O10 2_566 . -164.3(13)
F4 Cs1 Er1 O10 2_556 . -9.9(12)
F9 Cs1 Er1 O10 2_566 . 71.4(12)
O9 Cs1 Er1 O10 2_666 . -178.3(12)
F1 Cs1 Er1 O10 . . -28.5(12)
O3 Cs1 Er1 O7 2_556 . -92.4(4)
F15 Cs1 Er1 O7 . . -25.1(4)
F8 Cs1 Er1 O7 . . 114.6(4)
O2 Cs1 Er1 O7 . . -134.9(5)
O8 Cs1 Er1 O7 . . -12.0(4)
O4 Cs1 Er1 O7 . . 102.5(5)
F18 Cs1 Er1 O7 1_455 . 165.0(4)
F8 Cs1 Er1 O7 2_566 . 69.3(6)
F4 Cs1 Er1 O7 2_556 . -136.3(4)
F9 Cs1 Er1 O7 2_566 . -55.0(5)
O9 Cs1 Er1 O7 2_666 . 55.3(4)
F1 Cs1 Er1 O7 . . -154.9(3)
O3 Cs1 Er1 O8 2_556 . -80.4(4)
F15 Cs1 Er1 O8 . . -13.1(4)
F8 Cs1 Er1 O8 . . 126.6(4)
O2 Cs1 Er1 O8 . . -122.9(5)
O4 Cs1 Er1 O8 . . 114.5(5)
F18 Cs1 Er1 O8 1_455 . 177.0(4)
F8 Cs1 Er1 O8 2_566 . 81.3(6)
F4 Cs1 Er1 O8 2_556 . -124.3(4)
F9 Cs1 Er1 O8 2_566 . -43.0(5)
O9 Cs1 Er1 O8 2_666 . 67.4(4)
F1 Cs1 Er1 O8 . . -142.9(4)
O3 Cs1 Er1 O5 2_556 . -176.2(4)
F15 Cs1 Er1 O5 . . -108.9(4)
F8 Cs1 Er1 O5 . . 30.9(4)
O2 Cs1 Er1 O5 . . 141.4(5)
O8 Cs1 Er1 O5 . . -95.7(5)
O4 Cs1 Er1 O5 . . 18.8(5)
F18 Cs1 Er1 O5 1_455 . 81.3(4)
F8 Cs1 Er1 O5 2_566 . -14.4(6)
F4 Cs1 Er1 O5 2_556 . 140.0(4)
F9 Cs1 Er1 O5 2_566 . -138.7(5)
O9 Cs1 Er1 O5 2_666 . -28.4(4)
F1 Cs1 Er1 O5 . . 121.4(4)
O3 Cs1 Er1 O1 2_556 . -14.1(4)
F15 Cs1 Er1 O1 . . 53.2(3)
F8 Cs1 Er1 O1 . . -167.0(4)
O2 Cs1 Er1 O1 . . -56.5(5)
O8 Cs1 Er1 O1 . . 66.4(4)
O4 Cs1 Er1 O1 . . -179.1(5)
F18 Cs1 Er1 O1 1_455 . -116.6(4)
F8 Cs1 Er1 O1 2_566 . 147.7(6)
F4 Cs1 Er1 O1 2_556 . -57.9(4)
F9 Cs1 Er1 O1 2_566 . 23.4(5)
O9 Cs1 Er1 O1 2_666 . 133.7(4)
F1 Cs1 Er1 O1 . . -76.5(3)
